data_4132437
loop_
_publ_author_name
'Drolen, Claire'
'Conklin, Eric'
'Hetterich, Stephen J.'
'Krishnamurthy, Aditi'
'Andrade, Gabriel A.'
'Dimeglio, John L.'
'Martin, Maxwell I.'
'Tran, Linh K.'
'Yap, Glenn P. A.'
'Rosenthal, Joel'
'Young, Elizabeth R.'

_publ_section_title
;
 pH-Driven Mechanistic Switching from Electron Transfer to Energy Transfer
 between [Ru(bpy)<sub>3</sub>]<sup>2+</sup> and Ferrocene Derivatives.
;
_journal_issue 32
_journal_name_full 'Journal of the American Chemical Society'
_journal_page_first 10169
_journal_page_last 10178
_journal_paper_doi 10.1021/jacs.8b03933
_journal_volume 140
_journal_year 2018
_chemical_formula_moiety 'C14 H20 Fe N, 2(B F4)'
_chemical_formula_sum 'C14 H20 B2 F8 Fe N'
_chemical_formula_weight 431.78
_space_group_crystal_system orthorhombic
_space_group_IT_number 33
_space_group_name_Hall 'P 2c -2n'
_space_group_name_H-M_alt 'P n a 21'
_atom_sites_solution_hydrogens geom
_audit_creation_method SHELXL-2017/1
_cell_angle_alpha 90
_cell_angle_beta 90
_cell_angle_gamma 90
_cell_formula_units_Z 4
_cell_length_a 18.8753(7)
_cell_length_b 10.9829(4)
_cell_length_c 8.5634(3)
_cell_measurement_reflns_used 7483
_cell_measurement_temperature 200(2)
_cell_measurement_theta_max 74.86
_cell_measurement_theta_min 4.66
_cell_volume 1775.24(11)
_computing_cell_refinement 'Bruker SAINT'
_computing_data_collection 'Bruker APEX2'
_computing_data_reduction 'Bruker SAINT'
_computing_molecular_graphics 'Bruker SHELXTL'
_computing_publication_material 'Bruker SHELXTL'
_computing_structure_refinement 'SHELXL-2017/1 (Sheldrick, 2017)'
_computing_structure_solution 'SHELXT 2014/5 (Sheldrick, 2014)'
_diffrn_ambient_temperature 200(2)
_diffrn_detector_area_resol_mean 8.33
_diffrn_measured_fraction_theta_full 0.999
_diffrn_measured_fraction_theta_max 0.995
_diffrn_measurement_device_type 'Bruker AXS APEX diffractometer'
_diffrn_measurement_method '\f and \w scans'
_diffrn_radiation_type CuK\a
_diffrn_radiation_wavelength 1.54184
_diffrn_reflns_av_R_equivalents 0.0627
_diffrn_reflns_av_unetI/netI 0.0743
_diffrn_reflns_Laue_measured_fraction_full 0.999
_diffrn_reflns_Laue_measured_fraction_max 0.995
_diffrn_reflns_limit_h_max 23
_diffrn_reflns_limit_h_min -21
_diffrn_reflns_limit_k_max 13
_diffrn_reflns_limit_k_min -13
_diffrn_reflns_limit_l_max 10
_diffrn_reflns_limit_l_min -10
_diffrn_reflns_number 13370
_diffrn_reflns_point_group_measured_fraction_full 1.000
_diffrn_reflns_point_group_measured_fraction_max 0.995
_diffrn_reflns_theta_full 67.684
_diffrn_reflns_theta_max 75.454
_diffrn_reflns_theta_min 4.658
_exptl_absorpt_coefficient_mu 7.551
_exptl_absorpt_correction_T_max 0.7539
_exptl_absorpt_correction_T_min 0.4854
_exptl_absorpt_correction_type multi-scan
_exptl_absorpt_process_details 'APEX3 (Bruker, 2015)'
_exptl_crystal_colour green
_exptl_crystal_density_diffrn 1.616
_exptl_crystal_description plate
_exptl_crystal_F_000 876
_exptl_crystal_size_max 0.300
_exptl_crystal_size_mid 0.174
_exptl_crystal_size_min 0.088
_refine_diff_density_max 0.472
_refine_diff_density_min -0.242
_refine_diff_density_rms 0.064
_refine_ls_abs_structure_details
; 
 Refined as an inversion twin. 
;
_refine_ls_abs_structure_Flack 0.011(10)
_refine_ls_extinction_method none
_refine_ls_goodness_of_fit_ref 1.014
_refine_ls_hydrogen_treatment constr
_refine_ls_matrix_type full
_refine_ls_number_parameters 239
_refine_ls_number_reflns 3490
_refine_ls_number_restraints 1
_refine_ls_restrained_S_all 1.014
_refine_ls_R_factor_all 0.0548
_refine_ls_R_factor_gt 0.0427
_refine_ls_shift/su_max 0.000
_refine_ls_shift/su_mean 0.000
_refine_ls_structure_factor_coef Fsqd
_refine_ls_weighting_details 'w=1/[\s^2^(Fo^2^)+(0.0401P)^2^] where P=(Fo^2^+2Fc^2^)/3'
_refine_ls_weighting_scheme calc
_refine_ls_wR_factor_gt 0.0987
_refine_ls_wR_factor_ref 0.1043
_reflns_Friedel_coverage 0.870
_reflns_Friedel_fraction_full 1.000
_reflns_Friedel_fraction_max 0.995
_reflns_number_gt 2800
_reflns_number_total 3490
_reflns_threshold_expression 'I > 2\s(I)'
_cod_data_source_file ja8b03933_si_004.cif
_cod_data_source_block joer269
_cod_database_code 4132437
_shelx_shelxl_version_number 2017/1
_shelx_space_group_comment
; 
The symmetry employed for this shelxl refinement is uniquely defined 
by the following loop, which should always be used as a source of 
symmetry information in preference to the above space-group names. 
They are only intended as comments. 
;
_shelx_estimated_absorpt_t_min 0.210
_shelx_estimated_absorpt_t_max 0.556

loop_
_space_group_symop_operation_xyz
'x, y, z'
'-x, -y, z+1/2'
'x+1/2, -y+1/2, z'
'-x+1/2, y+1/2, z+1/2'

loop_
_atom_site_label
_atom_site_type_symbol
_atom_site_fract_x
_atom_site_fract_y
_atom_site_fract_z
_atom_site_U_iso_or_equiv
_atom_site_adp_type
_atom_site_occupancy
_atom_site_site_symmetry_order
_atom_site_calc_flag
_atom_site_refinement_flags_posn
_atom_site_refinement_flags_adp
Fe1 Fe 0.35162(3) 0.49385(5) 0.31391(17) 0.02997(17) Uani 1 1 d . .
F1 F 0.40144(14) 0.6785(3) 0.7429(5) 0.0612(11) Uani 1 1 d . .
F2 F 0.28389(15) 0.6636(3) 0.7695(5) 0.0608(10) Uani 1 1 d . .
F3 F 0.34099(19) 0.8270(3) 0.8683(4) 0.0601(10) Uani 1 1 d . .
F4 F 0.3287(3) 0.8050(4) 0.6097(5) 0.0861(15) Uani 1 1 d . .
F5 F 0.50028(17) 0.1878(3) 0.9113(4) 0.0521(8) Uani 1 1 d . .
F6 F 0.38984(18) 0.1819(4) 0.8082(7) 0.0818(13) Uani 1 1 d . .
F7 F 0.4443(2) 0.3614(3) 0.8507(5) 0.0776(13) Uani 1 1 d . .
F8 F 0.48154(19) 0.2369(4) 0.6586(4) 0.0607(10) Uani 1 1 d . .
N1 N 0.40945(19) 0.0968(3) 0.2675(5) 0.0311(8) Uani 1 1 d . .
C1 C 0.3112(6) 0.5208(7) 0.0949(8) 0.087(3) Uani 1 1 d . .
H1 H 0.307993 0.460371 0.007886 0.105 Uiso 1 1 calc R U
C2 C 0.2588(3) 0.5502(6) 0.2052(10) 0.0590(18) Uani 1 1 d . .
H2 H 0.211371 0.510404 0.215129 0.071 Uiso 1 1 calc R U
C3 C 0.2835(3) 0.6429(5) 0.2948(10) 0.0615(17) Uani 1 1 d . .
H3 H 0.257224 0.680922 0.383701 0.074 Uiso 1 1 calc R U
C4 C 0.3486(4) 0.6748(6) 0.2482(11) 0.068(2) Uani 1 1 d . .
H4 H 0.377714 0.740995 0.296231 0.082 Uiso 1 1 calc R U
C5 C 0.3685(4) 0.6069(9) 0.1258(11) 0.077(3) Uani 1 1 d . .
H5 H 0.413500 0.615304 0.065069 0.093 Uiso 1 1 calc R U
C6 C 0.4440(2) 0.3998(4) 0.3635(6) 0.0350(10) Uani 1 1 d . .
H6 H 0.488852 0.401786 0.301311 0.042 Uiso 1 1 calc R U
C7 C 0.4267(3) 0.4767(4) 0.4908(7) 0.0402(11) Uani 1 1 d . .
H7 H 0.457059 0.543954 0.532323 0.048 Uiso 1 1 calc R U
C8 C 0.3599(3) 0.4422(5) 0.5504(6) 0.0376(11) Uani 1 1 d . .
H8 H 0.334611 0.480581 0.640463 0.045 Uiso 1 1 calc R U
C9 C 0.3351(3) 0.3445(4) 0.4588(6) 0.0339(10) Uani 1 1 d . .
H9 H 0.288889 0.301481 0.473643 0.041 Uiso 1 1 calc R U
C10 C 0.3861(2) 0.3161(4) 0.3434(6) 0.0312(10) Uani 1 1 d . .
C11 C 0.3794(2) 0.2210(4) 0.2198(6) 0.0307(9) Uani 1 1 d . .
H11A H 0.404350 0.249320 0.124818 0.037 Uiso 1 1 calc R U
H11B H 0.328706 0.211220 0.193089 0.037 Uiso 1 1 calc R U
C12 C 0.3929(3) 0.0095(4) 0.1386(7) 0.0415(11) Uani 1 1 d . .
H12A H 0.417022 -0.068021 0.158163 0.062 Uiso 1 1 calc R U
H12B H 0.409149 0.043380 0.038959 0.062 Uiso 1 1 calc R U
H12C H 0.341608 -0.004138 0.134076 0.062 Uiso 1 1 calc R U
C13 C 0.4885(2) 0.1068(4) 0.2874(7) 0.0396(12) Uani 1 1 d . .
H13A H 0.508284 0.025991 0.308500 0.059 Uiso 1 1 calc R U
H13B H 0.499033 0.161217 0.375055 0.059 Uiso 1 1 calc R U
H13C H 0.509482 0.139697 0.191665 0.059 Uiso 1 1 calc R U
C14 C 0.3767(3) 0.0535(5) 0.4163(6) 0.0397(11) Uani 1 1 d . .
H14A H 0.393705 -0.028798 0.439814 0.060 Uiso 1 1 calc R U
H14B H 0.325040 0.052320 0.405259 0.060 Uiso 1 1 calc R U
H14C H 0.389921 0.108590 0.501509 0.060 Uiso 1 1 calc R U
B1 B 0.3390(3) 0.7451(5) 0.7459(8) 0.0381(12) Uani 1 1 d . .
B2 B 0.4539(3) 0.2433(5) 0.8075(8) 0.0375(11) Uani 1 1 d . .

loop_
_atom_site_aniso_label
_atom_site_aniso_U_11
_atom_site_aniso_U_22
_atom_site_aniso_U_33
_atom_site_aniso_U_23
_atom_site_aniso_U_13
_atom_site_aniso_U_12
Fe1 0.0270(3) 0.0271(3) 0.0358(3) 0.0040(4) -0.0029(4) 0.0016(2)
F1 0.0293(14) 0.0502(17) 0.104(3) -0.0217(19) 0.0013(18) 0.0051(12)
F2 0.0331(14) 0.0635(19) 0.086(3) -0.0028(19) 0.0063(18) -0.0050(13)
F3 0.063(2) 0.054(2) 0.063(2) -0.0199(16) -0.0097(19) 0.0124(15)
F4 0.145(4) 0.062(2) 0.051(2) 0.0092(19) 0.005(3) 0.019(3)
F5 0.055(2) 0.0557(19) 0.0455(19) 0.0104(16) -0.0088(16) 0.0057(15)
F6 0.0519(19) 0.116(3) 0.078(3) 0.021(3) -0.011(3) -0.037(2)
F7 0.108(3) 0.0476(19) 0.077(3) -0.0128(19) -0.020(3) 0.022(2)
F8 0.061(2) 0.085(3) 0.0361(17) 0.0057(18) 0.0030(17) 0.0140(19)
N1 0.0314(17) 0.0262(16) 0.036(2) -0.0007(15) 0.0029(17) 0.0009(13)
C1 0.155(9) 0.064(4) 0.042(4) -0.001(3) -0.047(5) 0.054(5)
C2 0.036(3) 0.056(3) 0.085(5) 0.021(3) -0.021(3) 0.006(2)
C3 0.058(3) 0.049(3) 0.077(5) 0.006(4) -0.012(4) 0.019(3)
C4 0.072(4) 0.039(3) 0.093(6) 0.031(3) -0.017(4) -0.004(3)
C5 0.050(4) 0.110(7) 0.072(5) 0.061(5) 0.014(4) 0.015(4)
C6 0.030(2) 0.035(2) 0.040(3) 0.0030(19) -0.005(2) 0.0045(18)
C7 0.043(3) 0.036(2) 0.042(3) 0.002(2) -0.017(3) 0.0010(19)
C8 0.045(3) 0.037(2) 0.031(3) 0.0027(19) 0.000(2) 0.010(2)
C9 0.038(2) 0.033(2) 0.030(2) 0.0057(19) 0.000(2) 0.0011(18)
C10 0.0299(19) 0.030(2) 0.034(3) 0.0020(18) -0.002(2) 0.0085(15)
C11 0.031(2) 0.028(2) 0.033(2) -0.0001(18) -0.004(2) 0.0031(17)
C12 0.055(3) 0.028(2) 0.041(3) -0.008(2) 0.001(3) -0.003(2)
C13 0.031(2) 0.038(2) 0.051(3) 0.006(2) 0.002(2) 0.0044(16)
C14 0.049(3) 0.033(2) 0.036(3) 0.005(2) 0.008(3) -0.006(2)
B1 0.033(3) 0.035(3) 0.046(3) -0.003(2) 0.002(3) 0.008(2)
B2 0.036(2) 0.039(2) 0.037(3) 0.006(3) -0.005(3) -0.0019(18)

loop_
_atom_type_symbol
_atom_type_description
_atom_type_scat_dispersion_real
_atom_type_scat_dispersion_imag
_atom_type_scat_source
C C 0.0181 0.0091 'International Tables Vol C Tables 4.2.6.8 and 6.1.1.4'
H H 0.0000 0.0000 'International Tables Vol C Tables 4.2.6.8 and 6.1.1.4'
B B 0.0090 0.0039 'International Tables Vol C Tables 4.2.6.8 and 6.1.1.4'
F F 0.0727 0.0534 'International Tables Vol C Tables 4.2.6.8 and 6.1.1.4'
Fe Fe -1.1336 3.1974 'International Tables Vol C Tables 4.2.6.8 and 6.1.1.4'
N N 0.0311 0.0180 'International Tables Vol C Tables 4.2.6.8 and 6.1.1.4'

loop_
_geom_angle_atom_site_label_1
_geom_angle_atom_site_label_2
_geom_angle_atom_site_label_3
_geom_angle
C1 Fe1 C5 41.7(4)
C1 Fe1 C4 66.5(3)
C5 Fe1 C4 37.9(3)
C1 Fe1 C6 125.0(3)
C5 Fe1 C6 109.3(2)
C4 Fe1 C6 124.0(2)
C1 Fe1 C10 111.4(2)
C5 Fe1 C10 127.9(3)
C4 Fe1 C10 161.3(3)
C6 Fe1 C10 40.62(17)
C1 Fe1 C2 39.8(4)
C5 Fe1 C2 66.5(3)
C4 Fe1 C2 64.4(3)
C6 Fe1 C2 161.9(3)
C10 Fe1 C2 126.9(2)
C1 Fe1 C9 127.2(3)
C5 Fe1 C9 164.9(4)
C4 Fe1 C9 156.5(3)
C6 Fe1 C9 67.09(19)
C10 Fe1 C9 39.84(19)
C2 Fe1 C9 112.1(2)
C1 Fe1 C7 158.9(4)
C5 Fe1 C7 121.2(3)
C4 Fe1 C7 107.7(3)
C6 Fe1 C7 39.9(2)
C10 Fe1 C7 67.20(19)
C2 Fe1 C7 157.9(3)
C9 Fe1 C7 66.2(2)
C1 Fe1 C3 65.5(3)
C5 Fe1 C3 64.0(3)
C4 Fe1 C3 37.6(3)
C6 Fe1 C3 157.8(2)
C10 Fe1 C3 160.3(2)
C2 Fe1 C3 38.0(3)
C9 Fe1 C3 124.9(3)
C7 Fe1 C3 123.2(3)
C1 Fe1 C8 161.2(4)
C5 Fe1 C8 154.4(3)
C4 Fe1 C8 121.5(3)
C6 Fe1 C8 66.8(2)
C10 Fe1 C8 66.8(2)
C2 Fe1 C8 124.9(3)
C9 Fe1 C8 39.3(2)
C7 Fe1 C8 39.4(2)
C3 Fe1 C8 109.4(3)
C14 N1 C12 109.8(4)
C14 N1 C13 109.6(4)
C12 N1 C13 109.7(4)
C14 N1 C11 110.9(4)
C12 N1 C11 107.3(4)
C13 N1 C11 109.4(3)
C2 C1 C5 104.5(7)
C2 C1 Fe1 71.3(4)
C5 C1 Fe1 69.6(4)
C2 C1 H1 127.6
C5 C1 H1 127.6
Fe1 C1 H1 127.6
C3 C2 C1 108.1(7)
C3 C2 Fe1 71.4(3)
C1 C2 Fe1 68.8(4)
C3 C2 H2 126.0
C1 C2 H2 126.0
Fe1 C2 H2 126.0
C4 C3 C2 110.1(7)
C4 C3 Fe1 70.3(3)
C2 C3 Fe1 70.6(3)
C4 C3 H3 125.0
C2 C3 H3 125.0
Fe1 C3 H3 125.0
C3 C4 C5 110.2(7)
C3 C4 Fe1 72.1(3)
C5 C4 Fe1 70.7(4)
C3 C4 H4 124.9
C5 C4 H4 124.9
Fe1 C4 H4 124.9
C4 C5 C1 107.1(7)
C4 C5 Fe1 71.3(4)
C1 C5 Fe1 68.7(4)
C4 C5 H5 126.4
C1 C5 H5 126.4
Fe1 C5 H5 126.4
C7 C6 C10 107.3(4)
C7 C6 Fe1 70.5(3)
C10 C6 Fe1 69.8(2)
C7 C6 H6 126.3
C10 C6 H6 126.3
Fe1 C6 H6 126.3
C8 C7 C6 108.9(5)
C8 C7 Fe1 71.3(3)
C6 C7 Fe1 69.6(3)
C8 C7 H7 125.5
C6 C7 H7 125.5
Fe1 C7 H7 125.5
C9 C8 C7 107.4(5)
C9 C8 Fe1 69.3(3)
C7 C8 Fe1 69.3(3)
C9 C8 H8 126.3
C7 C8 H8 126.3
Fe1 C8 H8 126.3
C8 C9 C10 109.3(4)
C8 C9 Fe1 71.4(3)
C10 C9 Fe1 69.8(3)
C8 C9 H9 125.4
C10 C9 H9 125.4
Fe1 C9 H9 125.4
C9 C10 C6 107.0(4)
C9 C10 C11 126.3(4)
C6 C10 C11 126.7(4)
C9 C10 Fe1 70.4(3)
C6 C10 Fe1 69.6(3)
C11 C10 Fe1 123.1(3)
C10 C11 N1 113.8(4)
C10 C11 H11A 108.8
N1 C11 H11A 108.8
C10 C11 H11B 108.8
N1 C11 H11B 108.8
H11A C11 H11B 107.7
N1 C12 H12A 109.5
N1 C12 H12B 109.5
H12A C12 H12B 109.5
N1 C12 H12C 109.5
H12A C12 H12C 109.5
H12B C12 H12C 109.5
N1 C13 H13A 109.5
N1 C13 H13B 109.5
H13A C13 H13B 109.5
N1 C13 H13C 109.5
H13A C13 H13C 109.5
H13B C13 H13C 109.5
N1 C14 H14A 109.5
N1 C14 H14B 109.5
H14A C14 H14B 109.5
N1 C14 H14C 109.5
H14A C14 H14C 109.5
H14B C14 H14C 109.5
F4 B1 F3 109.9(5)
F4 B1 F1 111.3(5)
F3 B1 F1 109.5(5)
F4 B1 F2 109.3(5)
F3 B1 F2 109.3(5)
F1 B1 F2 107.4(4)
F7 B2 F8 110.5(5)
F7 B2 F6 110.2(5)
F8 B2 F6 108.0(5)
F7 B2 F5 109.2(5)
F8 B2 F5 109.4(4)
F6 B2 F5 109.5(5)

loop_
_geom_bond_atom_site_label_1
_geom_bond_atom_site_label_2
_geom_bond_distance
Fe1 C1 2.046(7)
Fe1 C5 2.059(7)
Fe1 C4 2.066(6)
Fe1 C6 2.071(4)
Fe1 C10 2.073(4)
Fe1 C2 2.078(6)
Fe1 C9 2.081(5)
Fe1 C7 2.083(5)
Fe1 C3 2.088(5)
Fe1 C8 2.109(5)
F1 B1 1.387(5)
F2 B1 1.387(6)
F3 B1 1.381(7)
F4 B1 1.354(7)
F5 B2 1.388(6)
F6 B2 1.385(6)
F7 B2 1.362(6)
F8 B2 1.379(8)
N1 C14 1.494(6)
N1 C12 1.495(6)
N1 C13 1.505(5)
N1 C11 1.533(5)
C1 C2 1.405(12)
C1 C5 1.461(13)
C1 H1 1.0000
C2 C3 1.357(10)
C2 H2 1.0000
C3 C4 1.338(9)
C3 H3 1.0000
C4 C5 1.340(12)
C4 H4 1.0000
C5 H5 1.0000
C6 C7 1.417(7)
C6 C10 1.438(6)
C6 H6 1.0000
C7 C8 1.412(8)
C7 H7 1.0000
C8 C9 1.409(7)
C8 H8 1.0000
C9 C10 1.415(7)
C9 H9 1.0000
C10 C11 1.492(6)
C11 H11A 0.9900
C11 H11B 0.9900
C12 H12A 0.9800
C12 H12B 0.9800
C12 H12C 0.9800
C13 H13A 0.9800
C13 H13B 0.9800
C13 H13C 0.9800
C14 H14A 0.9800
C14 H14B 0.9800
C14 H14C 0.9800
